data_7049198
loop_
_publ_author_name
'\<Skoch, Karel'
'Pauly, Christophe'
'Daniliuc, Constantin G.'
'Bergander, Klaus'
'Kehr, Gerald'
'Erker, Gerhard'

_publ_section_title
;
 Consecutive intermolecular 1,1-carboboration reactions of
 Me<sub>3</sub>Si-substituted alkynes with the
 halogeno-B(C<sub>6</sub>F<sub>5</sub>)<sub>2</sub> reagents.
;
_journal_issue 15
_journal_name_full 'Dalton transactions (Cambridge, England : 2003)'
_journal_page_first 4837
_journal_page_last 4845
_journal_paper_doi 10.1039/c9dt00413k
_journal_volume 48
_journal_year 2019
_chemical_formula_sum 'C27 H23 B Cl F10 N Si2'
_chemical_formula_weight 653.90
_space_group_crystal_system monoclinic
_space_group_IT_number 15
_space_group_name_Hall '-C 2yc'
_space_group_name_H-M_alt 'C 1 2/c 1'
_symmetry_space_group_name_Hall '-C 2yc'
_symmetry_space_group_name_H-M 'C 1 2/c 1'
_atom_sites_solution_hydrogens geom
_audit_creation_method 'APEX3 v2016.1-0'
_audit_update_record
;
2019-01-22 deposited with the CCDC.    2019-02-28 downloaded from the CCDC.
;
_cell_angle_alpha 90
_cell_angle_beta 90.8900(10)
_cell_angle_gamma 90
_cell_formula_units_Z 8
_cell_length_a 11.9676(2)
_cell_length_b 18.7450(3)
_cell_length_c 27.0581(5)
_cell_measurement_reflns_used 5910
_cell_measurement_temperature 173.(2)
_cell_measurement_theta_max 28.28
_cell_measurement_theta_min 4.08
_cell_volume 6069.28(18)
_computing_cell_refinement 'Collect (Nonius B.V., 1998)'
_computing_data_collection
;

Collect (Nonius B.V., 1998)
;
_computing_data_reduction 'Denzo-SMN (Otwinowski & Minor, 1997)'
_computing_molecular_graphics 'XP (Sheldrick, 2014)'
_computing_publication_material 'SHELXL-2014/7 (Sheldrick, 2014)'
_computing_structure_refinement 'SHELXL-2014/7 (Sheldrick, 2014)'
_computing_structure_solution 'SHELXL-2014/7 (Sheldrick, 2014)'
_diffrn_ambient_temperature 173.(2)
_diffrn_measured_fraction_theta_full 0.985
_diffrn_measured_fraction_theta_max 0.985
_diffrn_measurement_device_type 'rotating anode Nonius FR591'
_diffrn_measurement_method 'omega and phi scans'
_diffrn_radiation_monochromator 'Montel mirror'
_diffrn_radiation_type 'Mo K\a'
_diffrn_radiation_wavelength 0.71073
_diffrn_reflns_av_R_equivalents 0.0420
_diffrn_reflns_av_unetI/netI 0.0428
_diffrn_reflns_limit_h_max 14
_diffrn_reflns_limit_h_min -14
_diffrn_reflns_limit_k_max 22
_diffrn_reflns_limit_k_min -20
_diffrn_reflns_limit_l_max 32
_diffrn_reflns_limit_l_min -32
_diffrn_reflns_number 17759
_diffrn_reflns_theta_full 25.00
_diffrn_reflns_theta_max 25.00
_diffrn_reflns_theta_min 4.10
_diffrn_source 'Mo rotating anode'
_diffrn_source_type 'Mo rotating anode'
_exptl_absorpt_coefficient_mu 0.285
_exptl_absorpt_correction_T_max 0.99
_exptl_absorpt_correction_T_min 0.96
_exptl_absorpt_correction_type multi-scan
_exptl_absorpt_process_details 'Denzo (Otwinowski, Borek, Majewski & Minor, 2003)'
_exptl_crystal_colour colourless
_exptl_crystal_density_diffrn 1.431
_exptl_crystal_density_method 'not measured'
_exptl_crystal_description plate
_exptl_crystal_F_000 2656
_exptl_crystal_size_max 0.130
_exptl_crystal_size_mid 0.100
_exptl_crystal_size_min 0.040
_refine_diff_density_max 0.315
_refine_diff_density_min -0.343
_refine_ls_extinction_method none
_refine_ls_goodness_of_fit_ref 1.084
_refine_ls_hydrogen_treatment constr
_refine_ls_matrix_type full
_refine_ls_number_parameters 416
_refine_ls_number_reflns 5268
_refine_ls_number_restraints 78
_refine_ls_restrained_S_all 1.088
_refine_ls_R_factor_all 0.0621
_refine_ls_R_factor_gt 0.0468
_refine_ls_shift/su_max 0.001
_refine_ls_shift/su_mean 0.000
_refine_ls_structure_factor_coef Fsqd
_refine_ls_weighting_details 'w=1/[\s^2^(Fo^2^)+17.0193P] where P=(Fo^2^+2Fc^2^)/3'
_refine_ls_weighting_scheme calc
_refine_ls_wR_factor_gt 0.0887
_refine_ls_wR_factor_ref 0.0978
_reflns_number_gt 4285
_reflns_number_total 5268
_reflns_threshold_expression 'I > 2\s(I)'
_cod_data_source_file c9dt00413k2.cif
_cod_data_source_block erk9180
_cod_depositor_comments 'Adding full bibliography for 7049191--7049204.cif.'
_cod_database_code 7049198

loop_
_space_group_symop_operation_xyz
'x, y, z'
'-x, y, -z+1/2'
'x+1/2, y+1/2, z'
'-x+1/2, y+1/2, -z+1/2'
'-x, -y, -z'
'x, -y, z-1/2'
'-x+1/2, -y+1/2, -z'
'x+1/2, -y+1/2, z-1/2'

loop_
_atom_site_type_symbol
_atom_site_label
_atom_site_fract_x
_atom_site_fract_y
_atom_site_fract_z
_atom_site_U_iso_or_equiv
_atom_site_adp_type
_atom_site_calc_flag
_atom_site_refinement_flags_adp
_atom_site_refinement_flags_occupancy
_atom_site_refinement_flags_posn
_atom_site_occupancy
_atom_site_disorder_assembly
_atom_site_disorder_group
Cl Cl1 0.52537(5) 0.04322(4) 0.56812(3) 0.03025(16) Uani d . . . 1.0 . .
B B1 0.6672(2) -0.00141(16) 0.56690(11) 0.0238(6) Uani d . . . 1.0 . .
C C1 0.7167(2) -0.00712(14) 0.62256(10) 0.0247(6) Uani d . . . 1.0 . .
C C2 0.7368(2) 0.04726(15) 0.65481(10) 0.0286(6) Uani d . . . 1.0 . .
C C3 0.7738(2) 0.02973(15) 0.70421(11) 0.0311(6) Uani d . . . 1.0 . .
C C4 0.8012(2) 0.01758(16) 0.74637(11) 0.0376(7) Uani d . . . 1.0 . .
Si Si1 0.82022(7) -0.00931(5) 0.81119(3) 0.0412(2) Uani d U . D 1.0 . .
C C5 0.9328(11) 0.0423(9) 0.8421(7) 0.065(3) Uani d U P D 0.62(3) A 1
H H5A 1.0055 0.0256 0.8306 0.098 Uiso calc U P R 0.62(3) A 1
H H5B 0.9286 0.0357 0.878 0.098 Uiso calc U P R 0.62(3) A 1
H H5C 0.9239 0.093 0.8342 0.098 Uiso calc U P R 0.62(3) A 1
C C6 0.6867(7) 0.0122(8) 0.8436(4) 0.057(3) Uani d U P D 0.62(3) A 1
H H6A 0.6721 0.0635 0.8414 0.085 Uiso calc U P R 0.62(3) A 1
H H6B 0.6936 -0.0017 0.8785 0.085 Uiso calc U P R 0.62(3) A 1
H H6C 0.6248 -0.0141 0.828 0.085 Uiso calc U P R 0.62(3) A 1
C C7 0.8534(16) -0.1059(5) 0.8136(5) 0.076(4) Uani d U P D 0.62(3) A 1
H H7A 0.7882 -0.1334 0.8023 0.114 Uiso calc U P R 0.62(3) A 1
H H7B 0.8729 -0.1194 0.8476 0.114 Uiso calc U P R 0.62(3) A 1
H H7C 0.9167 -0.1159 0.7921 0.114 Uiso calc U P R 0.62(3) A 1
C C5A 0.906(2) 0.0574(12) 0.8449(12) 0.068(6) Uani d U P D 0.38(3) A 2
H H5A1 0.9753 0.0661 0.8268 0.103 Uiso calc U P R 0.38(3) A 2
H H5A2 0.9246 0.0394 0.878 0.103 Uiso calc U P R 0.38(3) A 2
H H5A3 0.8642 0.1021 0.8476 0.103 Uiso calc U P R 0.38(3) A 2
C C6A 0.6804(11) -0.0216(19) 0.8357(9) 0.089(6) Uani d U P D 0.38(3) A 2
H H6A1 0.6362 0.0217 0.8299 0.133 Uiso calc U P R 0.38(3) A 2
H H6A2 0.6858 -0.031 0.8713 0.133 Uiso calc U P R 0.38(3) A 2
H H6A3 0.6441 -0.062 0.819 0.133 Uiso calc U P R 0.38(3) A 2
C C7A 0.8990(18) -0.0949(8) 0.8082(9) 0.072(5) Uani d U P D 0.38(3) A 2
H H7A1 0.8585 -0.1285 0.7867 0.108 Uiso calc U P R 0.38(3) A 2
H H7A2 0.9066 -0.1152 0.8414 0.108 Uiso calc U P R 0.38(3) A 2
H H7A3 0.9734 -0.086 0.7948 0.108 Uiso calc U P R 0.38(3) A 2
Si Si2 0.71437(7) 0.14872(4) 0.65264(3) 0.0345(2) Uani d . . . 1.0 . .
C C8 0.5962(3) 0.1645(2) 0.69505(13) 0.0563(10) Uani d . . . 1.0 . .
H H8A 0.6129 0.1424 0.7271 0.085 Uiso calc U . R 1.0 . .
H H8B 0.5279 0.1436 0.6809 0.085 Uiso calc U . R 1.0 . .
H H8C 0.5856 0.216 0.6995 0.085 Uiso calc U . R 1.0 . .
C C9 0.8464(3) 0.18916(18) 0.67644(14) 0.0577(10) Uani d . . . 1.0 . .
H H9A 0.836 0.2406 0.6807 0.087 Uiso calc U . R 1.0 . .
H H9B 0.9062 0.1806 0.6528 0.087 Uiso calc U . R 1.0 . .
H H9C 0.8666 0.1676 0.7083 0.087 Uiso calc U . R 1.0 . .
C C10 0.6844(3) 0.19404(15) 0.59229(12) 0.0409(7) Uani d . . . 1.0 . .
H H10A 0.671 0.2449 0.598 0.061 Uiso calc U . R 1.0 . .
H H10B 0.618 0.1726 0.5767 0.061 Uiso calc U . R 1.0 . .
H H10C 0.7485 0.1883 0.5705 0.061 Uiso calc U . R 1.0 . .
C C11 0.7360(2) -0.08134(14) 0.64190(10) 0.0271(6) Uani d . . . 1.0 . .
F F12 0.57774(14) -0.07740(10) 0.69257(7) 0.0474(5) Uani d . . . 1.0 . .
C C12 0.6655(2) -0.11330(16) 0.67531(11) 0.0355(7) Uani d . . . 1.0 . .
F F13 0.60850(18) -0.21221(12) 0.72259(9) 0.0725(7) Uani d . . . 1.0 . .
C C13 0.6808(3) -0.18256(18) 0.69137(12) 0.0454(8) Uani d . . . 1.0 . .
F F14 0.7853(2) -0.28902(10) 0.69023(9) 0.0729(7) Uani d . . . 1.0 . .
C C14 0.7699(3) -0.22157(16) 0.67505(13) 0.0463(8) Uani d . . . 1.0 . .
F F15 0.93304(16) -0.22803(10) 0.62758(8) 0.0564(5) Uani d . . . 1.0 . .
C C15 0.8436(3) -0.19107(16) 0.64318(12) 0.0390(7) Uani d . . . 1.0 . .
F F16 0.89775(13) -0.09454(9) 0.59401(6) 0.0383(4) Uani d . . . 1.0 . .
C C16 0.8247(2) -0.12270(15) 0.62650(10) 0.0301(6) Uani d . . . 1.0 . .
C C21 0.6512(2) -0.07867(14) 0.53920(10) 0.0253(6) Uani d . . . 1.0 . .
F F22 0.50496(12) -0.10984(8) 0.59361(6) 0.0357(4) Uani d . . . 1.0 . .
C C22 0.5697(2) -0.12635(15) 0.55479(10) 0.0289(6) Uani d . . . 1.0 . .
F F23 0.46876(14) -0.23493(9) 0.55083(7) 0.0484(5) Uani d . . . 1.0 . .
C C23 0.5490(2) -0.19147(15) 0.53330(12) 0.0345(7) Uani d . . . 1.0 . .
F F24 0.59327(15) -0.27730(9) 0.47313(7) 0.0481(5) Uani d . . . 1.0 . .
C C24 0.6098(2) -0.21273(14) 0.49361(11) 0.0341(7) Uani d . . . 1.0 . .
F F25 0.75416(14) -0.18843(9) 0.43758(7) 0.0441(4) Uani d . . . 1.0 . .
C C25 0.6921(2) -0.16842(15) 0.47605(11) 0.0330(7) Uani d . . . 1.0 . .
F F26 0.79701(13) -0.06549(8) 0.48058(6) 0.0355(4) Uani d . . . 1.0 . .
C C26 0.7116(2) -0.10397(14) 0.49956(10) 0.0275(6) Uani d . . . 1.0 . .
N N1 0.74302(17) 0.04858(11) 0.53280(8) 0.0228(5) Uani d . . . 1.0 . .
C C31 0.8519(2) 0.06061(14) 0.54388(11) 0.0291(6) Uani d . . . 1.0 . .
H H31 0.8829 0.0418 0.5737 0.035 Uiso calc U . R 1.0 . .
C C32 0.9189(2) 0.09956(15) 0.51289(11) 0.0342(7) Uani d . . . 1.0 . .
H H32 0.9953 0.1074 0.5213 0.041 Uiso calc U . R 1.0 . .
C C33 0.8746(2) 0.12708(15) 0.46962(12) 0.0365(7) Uani d . . . 1.0 . .
H H33 0.9196 0.1541 0.4479 0.044 Uiso calc U . R 1.0 . .
C C34 0.7629(2) 0.11450(15) 0.45850(11) 0.0345(7) Uani d . . . 1.0 . .
H H34 0.7301 0.1332 0.429 0.041 Uiso calc U . R 1.0 . .
C C35 0.7005(2) 0.07494(14) 0.49029(10) 0.0290(6) Uani d . . . 1.0 . .
H H35 0.6244 0.0658 0.4821 0.035 Uiso calc U . R 1.0 . .

loop_
_atom_site_aniso_label
_atom_site_aniso_U_11
_atom_site_aniso_U_22
_atom_site_aniso_U_33
_atom_site_aniso_U_12
_atom_site_aniso_U_13
_atom_site_aniso_U_23
Cl1 0.0249(3) 0.0339(4) 0.0319(4) 0.0041(3) 0.0001(3) 0.0025(3)
B1 0.0209(14) 0.0255(15) 0.0250(16) 0.0006(12) -0.0003(12) 0.0020(13)
C1 0.0209(12) 0.0282(14) 0.0250(15) 0.0011(11) 0.0015(11) 0.0046(12)
C2 0.0293(14) 0.0328(15) 0.0236(15) 0.0034(12) -0.0001(11) 0.0026(12)
C3 0.0353(15) 0.0327(15) 0.0255(16) 0.0026(12) 0.0002(12) -0.0025(13)
C4 0.0404(16) 0.0410(17) 0.0314(18) 0.0009(14) -0.0026(13) -0.0032(14)
Si1 0.0364(4) 0.0613(6) 0.0256(5) 0.0005(4) -0.0044(3) 0.0074(4)
C5 0.050(5) 0.100(8) 0.045(5) 0.001(5) -0.013(5) -0.006(5)
C6 0.039(4) 0.083(6) 0.048(4) 0.002(4) 0.015(3) 0.016(5)
C7 0.115(9) 0.062(5) 0.050(5) 0.012(5) 0.006(6) 0.017(4)
C5A 0.057(9) 0.099(10) 0.049(8) 0.012(8) -0.019(8) -0.014(7)
C6A 0.062(8) 0.124(13) 0.081(10) -0.014(8) -0.001(7) 0.032(10)
C7A 0.079(9) 0.078(8) 0.058(9) -0.011(7) -0.019(8) 0.031(7)
Si2 0.0449(5) 0.0290(4) 0.0295(5) 0.0048(4) -0.0012(4) -0.0029(4)
C8 0.069(2) 0.056(2) 0.044(2) 0.0229(19) 0.0098(18) 0.0036(18)
C9 0.069(2) 0.0409(19) 0.062(3) -0.0015(17) -0.016(2) -0.0082(18)
C10 0.0563(19) 0.0269(15) 0.0394(19) 0.0011(14) -0.0028(15) 0.0012(14)
C11 0.0290(14) 0.0303(14) 0.0217(14) -0.0010(11) -0.0056(11) 0.0028(12)
F12 0.0424(10) 0.0578(12) 0.0425(11) 0.0054(9) 0.0143(8) 0.0122(9)
C12 0.0329(15) 0.0388(17) 0.0348(17) 0.0013(13) 0.0013(13) 0.0081(14)
F13 0.0776(15) 0.0684(14) 0.0721(16) -0.0069(12) 0.0186(12) 0.0408(13)
C13 0.0519(19) 0.0481(19) 0.0362(19) -0.0063(16) -0.0010(15) 0.0206(16)
F14 0.0987(17) 0.0390(11) 0.0807(17) 0.0110(11) -0.0079(13) 0.0289(11)
C14 0.060(2) 0.0317(16) 0.047(2) 0.0020(15) -0.0097(17) 0.0168(15)
F15 0.0599(12) 0.0466(11) 0.0625(14) 0.0263(9) -0.0045(10) 0.0027(10)
C15 0.0422(17) 0.0363(16) 0.0383(18) 0.0110(14) -0.0113(14) -0.0016(15)
F16 0.0345(9) 0.0409(10) 0.0398(10) 0.0059(7) 0.0061(8) 0.0025(8)
C16 0.0312(14) 0.0317(15) 0.0273(15) 0.0016(12) -0.0028(12) 0.0024(12)
C21 0.0223(13) 0.0281(14) 0.0254(15) 0.0001(11) -0.0032(11) 0.0040(12)
F22 0.0326(8) 0.0383(9) 0.0364(10) -0.0054(7) 0.0075(7) 0.0018(8)
C22 0.0264(13) 0.0343(15) 0.0260(15) 0.0010(12) 0.0006(12) 0.0042(12)
F23 0.0429(10) 0.0380(10) 0.0646(13) -0.0167(8) 0.0059(9) 0.0012(9)
C23 0.0295(14) 0.0301(15) 0.0437(19) -0.0077(12) -0.0044(13) 0.0036(14)
F24 0.0526(11) 0.0331(9) 0.0586(13) -0.0072(8) -0.0045(9) -0.0133(9)
C24 0.0353(15) 0.0262(14) 0.0404(18) -0.0022(12) -0.0097(13) -0.0059(13)
F25 0.0512(10) 0.0405(10) 0.0409(11) 0.0019(8) 0.0089(8) -0.0124(8)
C25 0.0326(15) 0.0342(15) 0.0322(17) 0.0051(12) 0.0010(13) -0.0043(13)
F26 0.0343(9) 0.0342(9) 0.0384(10) -0.0042(7) 0.0123(7) -0.0041(8)
C26 0.0230(13) 0.0292(14) 0.0301(16) -0.0020(11) -0.0011(12) 0.0042(12)
N1 0.0237(11) 0.0231(11) 0.0216(12) 0.0008(9) -0.0009(9) -0.0004(9)
C31 0.0265(14) 0.0298(14) 0.0309(16) -0.0028(11) -0.0038(12) -0.0012(13)
C32 0.0246(14) 0.0353(16) 0.0428(18) -0.0043(12) 0.0002(13) 0.0030(14)
C33 0.0356(15) 0.0361(16) 0.0380(18) -0.0050(13) 0.0067(13) 0.0069(14)
C34 0.0377(16) 0.0368(16) 0.0289(16) -0.0017(13) 0.0001(13) 0.0079(13)
C35 0.0271(14) 0.0326(15) 0.0272(15) -0.0017(12) -0.0050(12) 0.0009(12)

loop_
_atom_type_symbol
_atom_type_description
_atom_type_scat_dispersion_real
_atom_type_scat_dispersion_imag
_atom_type_scat_source
C C 0.0033 0.0016 'International Tables Vol C Tables 4.2.6.8 and 6.1.1.4'
H H 0.0000 0.0000 'International Tables Vol C Tables 4.2.6.8 and 6.1.1.4'
B B 0.0013 0.0007 'International Tables Vol C Tables 4.2.6.8 and 6.1.1.4'
N N 0.0061 0.0033 'International Tables Vol C Tables 4.2.6.8 and 6.1.1.4'
F F 0.0171 0.0103 'International Tables Vol C Tables 4.2.6.8 and 6.1.1.4'
Si Si 0.0817 0.0704 'International Tables Vol C Tables 4.2.6.8 and 6.1.1.4'
Cl Cl 0.1484 0.1585 'International Tables Vol C Tables 4.2.6.8 and 6.1.1.4'

loop_
_geom_angle_atom_site_label_1
_geom_angle_atom_site_label_2
_geom_angle_atom_site_label_3
_geom_angle
N1 B1 C1 111.9(2)
N1 B1 C21 108.4(2)
C1 B1 C21 114.0(2)
N1 B1 Cl1 105.47(17)
C1 B1 Cl1 109.20(19)
C21 B1 Cl1 107.42(17)
C2 C1 C11 116.4(2)
C2 C1 B1 127.4(2)
C11 C1 B1 116.0(2)
C1 C2 C3 118.2(2)
C1 C2 Si2 134.3(2)
C3 C2 Si2 107.16(19)
C4 C3 C2 176.8(3)
C3 C4 Si1 170.2(3)
C6A Si1 C4 106.3(7)
C4 Si1 C5 111.6(6)
C6A Si1 C5A 114.4(11)
C4 Si1 C5A 110.2(11)
C4 Si1 C7 108.9(4)
C5 Si1 C7 109.9(6)
C6A Si1 C7A 112.0(8)
C4 Si1 C7A 104.4(7)
C5A Si1 C7A 109.0(9)
C4 Si1 C6 107.1(3)
C5 Si1 C6 107.2(5)
C7 Si1 C6 112.1(4)
Si1 C5 H5A 109.5
Si1 C5 H5B 109.5
H5A C5 H5B 109.5
Si1 C5 H5C 109.5
H5A C5 H5C 109.5
H5B C5 H5C 109.5
Si1 C6 H6A 109.5
Si1 C6 H6B 109.5
H6A C6 H6B 109.5
Si1 C6 H6C 109.5
H6A C6 H6C 109.5
H6B C6 H6C 109.5
Si1 C7 H7A 109.5
Si1 C7 H7B 109.5
H7A C7 H7B 109.5
Si1 C7 H7C 109.5
H7A C7 H7C 109.5
H7B C7 H7C 109.5
Si1 C5A H5A1 109.5
Si1 C5A H5A2 109.5
H5A1 C5A H5A2 109.5
Si1 C5A H5A3 109.5
H5A1 C5A H5A3 109.5
H5A2 C5A H5A3 109.5
Si1 C6A H6A1 109.5
Si1 C6A H6A2 109.5
H6A1 C6A H6A2 109.5
Si1 C6A H6A3 109.5
H6A1 C6A H6A3 109.5
H6A2 C6A H6A3 109.5
Si1 C7A H7A1 109.5
Si1 C7A H7A2 109.5
H7A1 C7A H7A2 109.5
Si1 C7A H7A3 109.5
H7A1 C7A H7A3 109.5
H7A2 C7A H7A3 109.5
C9 Si2 C8 111.83(18)
C9 Si2 C10 105.52(16)
C8 Si2 C10 109.23(15)
C9 Si2 C2 106.00(14)
C8 Si2 C2 104.26(15)
C10 Si2 C2 120.06(13)
Si2 C8 H8A 109.5
Si2 C8 H8B 109.5
H8A C8 H8B 109.5
Si2 C8 H8C 109.5
H8A C8 H8C 109.5
H8B C8 H8C 109.5
Si2 C9 H9A 109.5
Si2 C9 H9B 109.5
H9A C9 H9B 109.5
Si2 C9 H9C 109.5
H9A C9 H9C 109.5
H9B C9 H9C 109.5
Si2 C10 H10A 109.5
Si2 C10 H10B 109.5
H10A C10 H10B 109.5
Si2 C10 H10C 109.5
H10A C10 H10C 109.5
H10B C10 H10C 109.5
C12 C11 C16 115.7(2)
C12 C11 C1 122.4(2)
C16 C11 C1 121.9(2)
F12 C12 C13 117.6(3)
F12 C12 C11 120.1(3)
C13 C12 C11 122.3(3)
F13 C13 C14 119.6(3)
F13 C13 C12 120.4(3)
C14 C13 C12 120.0(3)
F14 C14 C15 120.0(3)
F14 C14 C13 120.5(3)
C15 C14 C13 119.5(3)
F15 C15 C14 120.4(3)
F15 C15 C16 120.2(3)
C14 C15 C16 119.4(3)
F16 C16 C15 118.1(3)
F16 C16 C11 118.8(2)
C15 C16 C11 123.1(3)
C26 C21 C22 113.0(2)
C26 C21 B1 126.6(2)
C22 C21 B1 120.4(2)
F22 C22 C23 115.5(2)
F22 C22 C21 120.1(2)
C23 C22 C21 124.4(3)
F23 C23 C24 119.4(3)
F23 C23 C22 120.8(3)
C24 C23 C22 119.8(3)
F24 C24 C23 120.6(3)
F24 C24 C25 120.1(3)
C23 C24 C25 119.2(3)
F25 C25 C24 120.4(3)
F25 C25 C26 120.6(3)
C24 C25 C26 119.0(3)
F26 C26 C25 114.4(2)
F26 C26 C21 121.0(2)
C25 C26 C21 124.6(2)
C35 N1 C31 118.7(2)
C35 N1 B1 119.8(2)
C31 N1 B1 121.4(2)
N1 C31 C32 121.4(3)
N1 C31 H31 119.3
C32 C31 H31 119.3
C33 C32 C31 119.7(3)
C33 C32 H32 120.2
C31 C32 H32 120.2
C32 C33 C34 118.6(3)
C32 C33 H33 120.7
C34 C33 H33 120.7
C35 C34 C33 119.4(3)
C35 C34 H34 120.3
C33 C34 H34 120.3
N1 C35 C34 122.3(3)
N1 C35 H35 118.9
C34 C35 H35 118.9

loop_
_geom_bond_atom_site_label_1
_geom_bond_atom_site_label_2
_geom_bond_distance
Cl1 B1 1.894(3)
B1 N1 1.606(4)
B1 C1 1.613(4)
B1 C21 1.641(4)
C1 C2 1.361(4)
C1 C11 1.503(4)
C2 C3 1.440(4)
C2 Si2 1.922(3)
C3 C4 1.204(4)
C4 Si1 1.836(3)
Si1 C6A 1.824(11)
Si1 C5 1.848(8)
Si1 C5A 1.850(12)
Si1 C7 1.854(8)
Si1 C7A 1.864(11)
Si1 C6 1.879(7)
C5 H5A 0.98
C5 H5B 0.98
C5 H5C 0.98
C6 H6A 0.98
C6 H6B 0.98
C6 H6C 0.98
C7 H7A 0.98
C7 H7B 0.98
C7 H7C 0.98
C5A H5A1 0.98
C5A H5A2 0.98
C5A H5A3 0.98
C6A H6A1 0.98
C6A H6A2 0.98
C6A H6A3 0.98
C7A H7A1 0.98
C7A H7A2 0.98
C7A H7A3 0.98
Si2 C9 1.858(3)
Si2 C8 1.858(3)
Si2 C10 1.870(3)
C8 H8A 0.98
C8 H8B 0.98
C8 H8C 0.98
C9 H9A 0.98
C9 H9B 0.98
C9 H9C 0.98
C10 H10A 0.98
C10 H10B 0.98
C10 H10C 0.98
C11 C12 1.383(4)
C11 C16 1.384(4)
F12 C12 1.338(3)
C12 C13 1.380(4)
F13 C13 1.339(4)
C13 C14 1.372(5)
F14 C14 1.341(3)
C14 C15 1.369(5)
F15 C15 1.348(3)
C15 C16 1.376(4)
F16 C16 1.356(3)
C21 C26 1.387(4)
C21 C22 1.393(4)
F22 C22 1.351(3)
C22 C23 1.373(4)
F23 C23 1.351(3)
C23 C24 1.366(4)
F24 C24 1.345(3)
C24 C25 1.378(4)
F25 C25 1.342(3)
C25 C26 1.384(4)
F26 C26 1.358(3)
N1 C35 1.345(3)
N1 C31 1.351(3)
C31 C32 1.379(4)
C31 H31 0.95
C32 C33 1.378(4)
C32 H32 0.95
C33 C34 1.385(4)
C33 H33 0.95
C34 C35 1.367(4)
C34 H34 0.95
C35 H35 0.95

loop_
_geom_torsion_atom_site_label_1
_geom_torsion_atom_site_label_2
_geom_torsion_atom_site_label_3
_geom_torsion_atom_site_label_4
_geom_torsion
N1 B1 C1 C2 57.9(3)
C21 B1 C1 C2 -178.6(2)
Cl1 B1 C1 C2 -58.5(3)
N1 B1 C1 C11 -126.1(2)
C21 B1 C1 C11 -2.6(3)
Cl1 B1 C1 C11 117.5(2)
C11 C1 C2 C3 -0.3(4)
B1 C1 C2 C3 175.6(2)
C11 C1 C2 Si2 -173.4(2)
B1 C1 C2 Si2 2.6(4)
C2 C1 C11 C12 72.3(3)
B1 C1 C11 C12 -104.1(3)
C2 C1 C11 C16 -109.1(3)
B1 C1 C11 C16 74.5(3)
C16 C11 C12 F12 179.6(3)
C1 C11 C12 F12 -1.7(4)
C16 C11 C12 C13 -1.6(4)
C1 C11 C12 C13 177.1(3)
F12 C12 C13 F13 0.9(5)
C11 C12 C13 F13 -177.9(3)
F12 C12 C13 C14 -179.6(3)
C11 C12 C13 C14 1.6(5)
F13 C13 C14 F14 -0.2(5)
C12 C13 C14 F14 -179.7(3)
F13 C13 C14 C15 -179.9(3)
C12 C13 C14 C15 0.6(5)
F14 C14 C15 F15 -1.2(5)
C13 C14 C15 F15 178.6(3)
F14 C14 C15 C16 177.7(3)
C13 C14 C15 C16 -2.6(5)
F15 C15 C16 F16 0.5(4)
C14 C15 C16 F16 -178.4(3)
F15 C15 C16 C11 -178.5(3)
C14 C15 C16 C11 2.6(5)
C12 C11 C16 F16 -179.5(2)
C1 C11 C16 F16 1.8(4)
C12 C11 C16 C15 -0.5(4)
C1 C11 C16 C15 -179.2(3)
N1 B1 C21 C26 13.8(3)
C1 B1 C21 C26 -111.5(3)
Cl1 B1 C21 C26 127.4(2)
N1 B1 C21 C22 -165.7(2)
C1 B1 C21 C22 69.0(3)
Cl1 B1 C21 C22 -52.1(3)
C26 C21 C22 F22 179.0(2)
B1 C21 C22 F22 -1.5(4)
C26 C21 C22 C23 -0.8(4)
B1 C21 C22 C23 178.8(3)
F22 C22 C23 F23 -0.2(4)
C21 C22 C23 F23 179.6(2)
F22 C22 C23 C24 179.6(2)
C21 C22 C23 C24 -0.6(4)
F23 C23 C24 F24 -2.4(4)
C22 C23 C24 F24 177.8(3)
F23 C23 C24 C25 -179.6(3)
C22 C23 C24 C25 0.6(4)
F24 C24 C25 F25 1.8(4)
C23 C24 C25 F25 179.0(3)
F24 C24 C25 C26 -176.4(2)
C23 C24 C25 C26 0.8(4)
F25 C25 C26 F26 -0.5(4)
C24 C25 C26 F26 177.7(2)
F25 C25 C26 C21 179.4(2)
C24 C25 C26 C21 -2.4(4)
C22 C21 C26 F26 -177.8(2)
B1 C21 C26 F26 2.7(4)
C22 C21 C26 C25 2.3(4)
B1 C21 C26 C25 -177.2(3)
C1 B1 N1 C35 -162.1(2)
C21 B1 N1 C35 71.4(3)
Cl1 B1 N1 C35 -43.4(3)
C1 B1 N1 C31 23.0(3)
C21 B1 N1 C31 -103.5(3)
Cl1 B1 N1 C31 141.7(2)
C35 N1 C31 C32 0.6(4)
B1 N1 C31 C32 175.6(2)
N1 C31 C32 C33 0.1(4)
C31 C32 C33 C34 -0.1(4)
C32 C33 C34 C35 -0.5(4)
C31 N1 C35 C34 -1.3(4)
B1 N1 C35 C34 -176.3(3)
C33 C34 C35 N1 1.2(4)
